data_7027052
loop_
_publ_author_name
'Bhattacharyya, Sibaprasad'
'Banerjee, Sangeeta'
'Kumar Dirghangi, Bimal'
'Menon, Mahua'
'Chakravorty, Animesh'

_publ_section_title
;
 Synthesis, structure and redox behaviour of facial [ReIIIL(PPh3)Cl3] and
 its stereoretentive conversion to [ReIVL&#x2032;(PPh3)Cl3] via metal
 promoted aldimine&#x2005;\\rightarrow &#x2005;amide oxidation
 (L&#x2005;=&#x2005;pyridine-2-aldimine;
 L&#x2032;&#x2005;=&#x2005;pyridine-2-carboxamide)
;
_journal_issue 2
_journal_name_full 'Journal of the Chemical Society, Dalton Transactions'
_journal_page_first 155
_journal_paper_doi 10.1039/a806346j
_journal_year 1999
_chemical_formula_sum 'C30 H25 Cl3 N2 P Re'
_chemical_formula_weight 737.04
_chemical_name_systematic
; 
 ? 
;
_space_group_IT_number 14
_symmetry_cell_setting monoclinic
_symmetry_space_group_name_Hall '-P 2yn'
_symmetry_space_group_name_H-M 'P 1 21/n 1'
_atom_sites_solution_hydrogens geom
_atom_sites_solution_primary 'Patterson Heavy Atom'
_atom_sites_solution_secondary difmap
_audit_creation_method SHELXL
_cell_angle_alpha 90.00
_cell_angle_beta 97.66(4)
_cell_angle_gamma 90.00
_cell_formula_units_Z 4
_cell_length_a 11.505(6)
_cell_length_b 13.545(5)
_cell_length_c 18.720(11)
_cell_measurement_reflns_used 30
_cell_measurement_temperature 293(2)
_cell_measurement_theta_max 15
_cell_measurement_theta_min 7.5
_cell_volume 2891(3)
_computing_cell_refinement 'Siemens SHELXTL-PLUS P3'
_computing_data_collection 'Siemens SHELXTL-PLUS P3'
_computing_data_reduction 'Siemens SHELXTL-PLUS'
_computing_molecular_graphics 'Siemens SHELXTL'
_computing_publication_material 'Siemens SHELXTL'
_computing_structure_refinement 'SHELXL-93 (Sheldrick, 1993)'
_computing_structure_solution 'SHELXS-86 (Sheldrick, 1990)'
_diffrn_ambient_temperature 293(2)
_diffrn_measurement_device 'Siemens R3m/V'
_diffrn_measurement_method '\w scans'
_diffrn_radiation_monochromator graphite
_diffrn_radiation_source 'fine-focus sealed tube'
_diffrn_radiation_type MoK\a
_diffrn_radiation_wavelength 0.71073
_diffrn_reflns_av_R_equivalents 0.0301
_diffrn_reflns_av_sigmaI/netI 0.0421
_diffrn_reflns_limit_h_max 12
_diffrn_reflns_limit_h_min 0
_diffrn_reflns_limit_k_max 14
_diffrn_reflns_limit_k_min 0
_diffrn_reflns_limit_l_max 20
_diffrn_reflns_limit_l_min -20
_diffrn_reflns_number 4105
_diffrn_reflns_theta_max 22.55
_diffrn_reflns_theta_min 1.86
_diffrn_standards_decay_% nil
_diffrn_standards_interval_count 198
_diffrn_standards_number 2
_exptl_absorpt_coefficient_mu 4.558
_exptl_absorpt_correction_T_max 0.3566
_exptl_absorpt_correction_T_min 0.1998
_exptl_absorpt_correction_type Semi-empirical
_exptl_crystal_colour Dark
_exptl_crystal_density_diffrn 1.693
_exptl_crystal_description Parallelopiped
_exptl_crystal_F_000 1440
_exptl_crystal_size_max 0.5
_exptl_crystal_size_mid 0.2
_exptl_crystal_size_min 0.15
_refine_diff_density_max 0.672
_refine_diff_density_min -0.849
_refine_diff_density_rms 0.110
_refine_ls_extinction_method none
_refine_ls_goodness_of_fit_all 1.040
_refine_ls_goodness_of_fit_obs 1.072
_refine_ls_hydrogen_treatment 'Ridding Model'
_refine_ls_matrix_type full
_refine_ls_number_parameters 334
_refine_ls_number_reflns 3797
_refine_ls_number_restraints 0
_refine_ls_restrained_S_all 1.191
_refine_ls_restrained_S_obs 1.072
_refine_ls_R_factor_all 0.0485
_refine_ls_R_factor_obs 0.0316
_refine_ls_shift/esd_max 0.002
_refine_ls_shift/esd_mean 0.000
_refine_ls_structure_factor_coef Fsqd
_refine_ls_weighting_details 'w=1/[\s^2^(Fo^2^)+(0.0401P)^2^+0.0000P] where P=(Fo^2^+2Fc^2^)/3'
_refine_ls_weighting_scheme calc
_refine_ls_wR_factor_all 0.0851
_refine_ls_wR_factor_obs 0.0680
_reflns_number_observed 3065
_reflns_number_total 3801
_reflns_observed_criterion >2sigma(I)
_cod_data_source_file 806346Jsup1.cif
_cod_data_source_block fac-ReL1
_cod_depositor_comments
;
The following automatic conversions were performed:

'_symmetry_cell_setting' value 'Monoclinic' changed to 'monoclinic'
according to /home/saulius/struct/CIF-dictionaries/cif_core.dic
dictionary named 'cif_core.dic' version 2.4.2 from 2011-04-26.

Automatic conversion script
Id: cif_fix_values 1891 2012-01-12 08:04:46Z andrius 

The following automatic conversions were performed:

'_refine_ls_weighting_scheme' value 'calc
w=1/[\s^2^(Fo^2^)+(0.0401P)^2^+0.0000P] where P=(Fo^2^+2Fc^2^)/3' was
changed to 'calc'. New tag '_refine_ls_weighting_details' was
created. The value of the new tag was set to
'w=1/[\s^2^(Fo^2^)+(0.0401P)^2^+0.0000P] where P=(Fo^2^+2Fc^2^)/3'.

Automatic conversion script
Id: cif_fix_values 3143 2015-03-26 13:38:13Z robertas 
;
_cod_original_cell_volume 2891.2(25)
_cod_original_sg_symbol_H-M P2(1)/n
_cod_database_code 7027052

loop_
_symmetry_equiv_pos_as_xyz
'x, y, z'
'-x+1/2, y+1/2, -z+1/2'
'-x, -y, -z'
'x-1/2, -y-1/2, z-1/2'

loop_
_atom_site_aniso_label
_atom_site_aniso_U_11
_atom_site_aniso_U_22
_atom_site_aniso_U_33
_atom_site_aniso_U_23
_atom_site_aniso_U_13
_atom_site_aniso_U_12
Re 0.0295(2) 0.0282(2) 0.0264(2) -0.00191(14) 0.00510(11) -0.00160(14)
Cl1 0.0599(12) 0.0390(11) 0.0467(12) -0.0111(9) 0.0202(10) 0.0031(9)
Cl2 0.0382(10) 0.0560(12) 0.0411(11) -0.0069(10) -0.0004(8) -0.0131(9)
Cl3 0.0501(11) 0.0398(11) 0.0374(11) 0.0080(9) 0.0037(9) 0.0038(9)
P1 0.0320(10) 0.0338(10) 0.0298(10) -0.0007(8) 0.0068(8) 0.0002(8)
N1 0.031(3) 0.030(3) 0.035(3) -0.010(3) 0.003(3) 0.005(3)
N2 0.035(3) 0.029(3) 0.029(3) -0.004(3) 0.004(3) 0.000(3)
C1 0.041(5) 0.040(5) 0.040(4) -0.003(4) -0.002(4) 0.008(4)
C2 0.038(5) 0.052(5) 0.075(6) -0.005(5) -0.014(4) -0.006(4)
C3 0.037(5) 0.050(5) 0.081(7) -0.007(5) 0.001(5) -0.002(4)
C4 0.042(5) 0.043(5) 0.068(6) 0.004(4) 0.008(4) -0.006(4)
C5 0.035(4) 0.029(4) 0.045(5) -0.001(4) 0.007(4) -0.001(3)
C6 0.048(5) 0.029(4) 0.040(5) -0.001(3) 0.011(4) 0.000(4)
C7 0.031(4) 0.041(5) 0.028(4) -0.001(4) 0.006(3) -0.001(3)
C8 0.048(5) 0.049(5) 0.032(4) -0.006(4) 0.005(4) 0.003(4)
C9 0.068(6) 0.061(6) 0.048(6) 0.014(5) -0.004(5) 0.005(5)
C10 0.051(5) 0.095(8) 0.039(5) 0.017(5) -0.005(4) 0.009(5)
C11 0.071(6) 0.071(6) 0.037(5) 0.009(5) -0.010(4) -0.016(5)
C12 0.065(5) 0.047(5) 0.035(4) 0.001(4) 0.004(4) -0.005(4)
C13 0.030(4) 0.042(4) 0.032(4) -0.002(4) 0.006(3) 0.004(3)
C14 0.049(5) 0.041(5) 0.039(5) 0.000(4) 0.008(4) -0.001(4)
C15 0.038(5) 0.048(5) 0.070(6) -0.016(5) 0.000(4) -0.001(4)
C16 0.045(5) 0.071(6) 0.063(6) -0.026(5) -0.003(5) 0.006(5)
C17 0.058(6) 0.109(8) 0.032(5) -0.010(5) 0.000(4) 0.009(6)
C18 0.039(4) 0.069(6) 0.041(5) 0.000(5) 0.004(4) 0.003(4)
C19 0.035(4) 0.042(5) 0.034(4) -0.002(4) 0.012(3) 0.006(4)
C20 0.051(5) 0.045(5) 0.051(5) 0.005(4) 0.012(4) 0.010(4)
C21 0.073(7) 0.049(6) 0.078(7) 0.015(5) 0.032(6) 0.014(5)
C22 0.065(7) 0.098(9) 0.069(7) 0.044(6) 0.031(6) 0.046(6)
C23 0.044(5) 0.090(8) 0.066(6) 0.015(6) 0.003(4) 0.026(5)
C24 0.040(5) 0.065(6) 0.054(5) 0.007(5) 0.007(4) 0.003(4)
C25 0.039(4) 0.040(5) 0.033(4) 0.002(4) 0.007(3) -0.002(4)
C26 0.061(5) 0.051(6) 0.067(6) -0.002(5) 0.031(5) -0.008(5)
C27 0.080(7) 0.051(6) 0.088(7) 0.014(5) 0.043(6) -0.013(5)
C28 0.047(5) 0.095(8) 0.065(6) 0.014(6) 0.032(5) -0.008(5)
C29 0.057(5) 0.080(7) 0.061(6) -0.001(5) 0.035(5) 0.003(5)
C30 0.038(4) 0.054(5) 0.056(5) -0.005(4) 0.018(4) -0.002(4)

loop_
_atom_site_label
_atom_site_type_symbol
_atom_site_fract_x
_atom_site_fract_y
_atom_site_fract_z
_atom_site_U_iso_or_equiv
_atom_site_thermal_displace_type
_atom_site_occupancy
_atom_site_calc_flag
_atom_site_refinement_flags
Re Re 0.14243(2) 0.71607(2) 0.791099(14) 0.02790(11) Uani 1 d .
Cl1 Cl 0.2212(2) 0.61091(14) 0.70565(10) 0.0474(5) Uani 1 d .
Cl2 Cl -0.04667(15) 0.65655(15) 0.75036(10) 0.0456(5) Uani 1 d .
Cl3 Cl 0.1787(2) 0.59209(14) 0.88131(10) 0.0426(5) Uani 1 d .
P1 P 0.0507(2) 0.81950(13) 0.87623(10) 0.0316(4) Uani 1 d .
N1 N 0.3137(4) 0.7715(4) 0.8163(3) 0.0322(14) Uani 1 d .
N2 N 0.1510(5) 0.8306(4) 0.7178(3) 0.0310(13) Uani 1 d .
C1 C 0.3979(6) 0.7358(5) 0.8679(4) 0.041(2) Uani 1 d .
H1 H 0.3795(6) 0.6846(5) 0.8976(4) 0.049 Uiso 1 calc R
C2 C 0.5096(7) 0.7742(6) 0.8769(5) 0.057(2) Uani 1 d .
H2 H 0.5656(7) 0.7486(6) 0.9125(5) 0.068 Uiso 1 calc R
C3 C 0.5395(7) 0.8502(6) 0.8340(5) 0.057(2) Uani 1 d .
H3 H 0.6147(7) 0.8768(6) 0.8410(5) 0.068 Uiso 1 calc R
C4 C 0.4580(6) 0.8853(6) 0.7816(5) 0.051(2) Uani 1 d .
H4 H 0.4769(6) 0.9362(6) 0.7518(5) 0.061 Uiso 1 calc R
C5 C 0.3447(6) 0.8449(5) 0.7720(4) 0.036(2) Uani 1 d .
C6 C 0.2522(6) 0.8755(5) 0.7198(4) 0.039(2) Uani 1 d .
H6 H 0.2626(6) 0.9262(5) 0.6877(4) 0.047 Uiso 1 calc R
C7 C 0.0621(6) 0.8618(5) 0.6617(4) 0.033(2) Uani 1 d .
C8 C 0.0364(6) 0.9610(6) 0.6523(4) 0.043(2) Uani 1 d .
H8 H 0.0748(6) 1.0075(6) 0.6835(4) 0.052 Uiso 1 calc R
C9 C -0.0464(7) 0.9908(7) 0.5962(4) 0.060(2) Uani 1 d .
H9 H -0.0644(7) 1.0575(7) 0.5906(4) 0.072 Uiso 1 calc R
C10 C -0.1021(7) 0.9243(8) 0.5490(4) 0.063(3) Uani 1 d .
H10 H -0.1578(7) 0.9450(8) 0.5114(4) 0.075 Uiso 1 calc R
C11 C -0.0744(8) 0.8251(7) 0.5580(4) 0.061(2) Uani 1 d .
H11 H -0.1115(8) 0.7792(7) 0.5257(4) 0.073 Uiso 1 calc R
C12 C 0.0063(7) 0.7936(6) 0.6134(4) 0.049(2) Uani 1 d .
H12 H 0.0239(7) 0.7267(6) 0.6187(4) 0.059 Uiso 1 calc R
C13 C 0.1607(6) 0.8689(5) 0.9465(4) 0.034(2) Uani 1 d .
C14 C 0.2488(6) 0.9298(5) 0.9271(4) 0.043(2) Uani 1 d .
H14 H 0.2477(6) 0.9471(5) 0.8790(4) 0.051 Uiso 1 calc R
C15 C 0.3373(7) 0.9652(6) 0.9771(5) 0.053(2) Uani 1 d .
H15 H 0.3951(7) 1.0060(6) 0.9629(5) 0.063 Uiso 1 calc R
C16 C 0.3397(7) 0.9394(7) 1.0490(5) 0.061(2) Uani 1 d .
H16 H 0.3994(7) 0.9622(7) 1.0834(5) 0.073 Uiso 1 calc R
C17 C 0.2523(8) 0.8793(7) 1.0688(4) 0.067(3) Uani 1 d .
H17 H 0.2534(8) 0.8618(7) 1.1169(4) 0.080 Uiso 1 calc R
C18 C 0.1633(6) 0.8450(6) 1.0181(4) 0.050(2) Uani 1 d .
H18 H 0.1046(6) 0.8054(6) 1.0324(4) 0.060 Uiso 1 calc R
C19 C -0.0284(6) 0.9254(5) 0.8321(4) 0.036(2) Uani 1 d .
C20 C 0.0081(7) 1.0214(6) 0.8412(4) 0.048(2) Uani 1 d .
H20 H 0.0750(7) 1.0360(6) 0.8731(4) 0.058 Uiso 1 calc R
C21 C -0.0539(8) 1.0974(7) 0.8030(5) 0.065(3) Uani 1 d .
H21 H -0.0268(8) 1.1620(7) 0.8085(5) 0.078 Uiso 1 calc R
C22 C -0.1542(8) 1.0776(8) 0.7576(5) 0.075(3) Uani 1 d .
H22 H -0.1954(8) 1.1284(8) 0.7321(5) 0.090 Uiso 1 calc R
C23 C -0.1946(8) 0.9796(8) 0.7498(5) 0.067(3) Uani 1 d .
H23 H -0.2638(8) 0.9655(8) 0.7200(5) 0.081 Uiso 1 calc R
C24 C -0.1320(6) 0.9053(7) 0.7862(4) 0.053(2) Uani 1 d .
H24 H -0.1585(6) 0.8405(7) 0.7804(4) 0.064 Uiso 1 calc R
C25 C -0.0605(6) 0.7662(5) 0.9276(4) 0.037(2) Uani 1 d .
C26 C -0.0768(7) 0.6661(6) 0.9316(5) 0.057(2) Uani 1 d .
H26 H -0.0365(7) 0.6234(6) 0.9048(5) 0.069 Uiso 1 calc R
C27 C -0.1547(8) 0.6285(7) 0.9764(5) 0.070(3) Uani 1 d .
H27 H -0.1651(8) 0.5606(7) 0.9797(5) 0.084 Uiso 1 calc R
C28 C -0.2151(7) 0.6907(8) 1.0150(5) 0.067(3) Uani 1 d .
H28 H -0.2668(7) 0.6654(8) 1.0445(5) 0.080 Uiso 1 calc R
C29 C -0.1997(7) 0.7909(7) 1.0104(5) 0.063(2) Uani 1 d .
H29 H -0.2411(7) 0.8334(7) 1.0368(5) 0.076 Uiso 1 calc R
C30 C -0.1241(6) 0.8282(6) 0.9674(4) 0.049(2) Uani 1 d .
H30 H -0.1146(6) 0.8962(6) 0.9645(4) 0.058 Uiso 1 calc R

loop_
_atom_type_symbol
_atom_type_description
_atom_type_scat_dispersion_real
_atom_type_scat_dispersion_imag
_atom_type_scat_source
C C 0.0033 0.0016 'International Tables Vol C Tables 4.2.6.8 and 6.1.1.4'
H H 0.0000 0.0000 'International Tables Vol C Tables 4.2.6.8 and 6.1.1.4'
N N 0.0061 0.0033 'International Tables Vol C Tables 4.2.6.8 and 6.1.1.4'
P P 0.1023 0.0942 'International Tables Vol C Tables 4.2.6.8 and 6.1.1.4'
Cl Cl 0.1484 0.1585 'International Tables Vol C Tables 4.2.6.8 and 6.1.1.4'
Re Re -1.0185 7.2310 'International Tables Vol C Tables 4.2.6.8 and 6.1.1.4'

loop_
_geom_angle_atom_site_label_1
_geom_angle_atom_site_label_2
_geom_angle_atom_site_label_3
_geom_angle
_geom_angle_publ_flag
N2 Re N1 75.9(2) y
N2 Re Cl2 99.5(2) y
N1 Re Cl2 174.1(2) y
N2 Re Cl3 167.0(2) y
N1 Re Cl3 91.3(2) y
Cl2 Re Cl3 93.18(7) y
N2 Re Cl1 87.0(2) y
N1 Re Cl1 86.32(15) y
Cl2 Re Cl1 89.74(7) y
Cl3 Re Cl1 90.46(8) y
N2 Re P1 93.7(2) y
N1 Re P1 96.98(15) y
Cl2 Re P1 86.97(7) y
Cl3 Re P1 89.55(7) y
Cl1 Re P1 176.70(6) y
C13 P1 C19 107.0(3) ?
C13 P1 C25 103.3(3) ?
C19 P1 C25 101.7(3) ?
C13 P1 Re 111.0(2) ?
C19 P1 Re 112.5(2) ?
C25 P1 Re 120.1(2) ?
C1 N1 C5 117.9(6) ?
C1 N1 Re 126.0(5) ?
C5 N1 Re 115.8(4) y
C6 N2 C7 115.5(6) ?
C6 N2 Re 116.6(5) y
C7 N2 Re 127.7(4) ?
N1 C1 C2 121.1(7) ?
C1 C2 C3 120.9(8) ?
C4 C3 C2 118.9(8) ?
C3 C4 C5 119.9(8) ?
N1 C5 C4 121.2(7) ?
N1 C5 C6 113.5(6) y
C4 C5 C6 125.2(7) ?
N2 C6 C5 118.0(6) y
C8 C7 C12 119.5(7) ?
C8 C7 N2 120.0(6) ?
C12 C7 N2 120.3(6) ?
C9 C8 C7 119.7(8) ?
C10 C9 C8 121.2(8) ?
C9 C10 C11 118.8(8) ?
C12 C11 C10 121.2(9) ?
C11 C12 C7 119.6(8) ?
C18 C13 C14 118.1(7) ?
C18 C13 P1 122.6(6) ?
C14 C13 P1 119.2(5) ?
C15 C14 C13 121.9(7) ?
C14 C15 C16 119.3(8) ?
C17 C16 C15 119.2(8) ?
C18 C17 C16 120.8(8) ?
C13 C18 C17 120.6(8) ?
C20 C19 C24 118.9(7) ?
C20 C19 P1 124.1(6) ?
C24 C19 P1 117.0(6) ?
C19 C20 C21 120.7(8) ?
C22 C21 C20 120.4(9) ?
C21 C22 C23 119.3(8) ?
C24 C23 C22 119.9(9) ?
C23 C24 C19 120.8(9) ?
C26 C25 C30 118.7(7) ?
C26 C25 P1 121.6(6) ?
C30 C25 P1 119.5(6) ?
C25 C26 C27 119.7(8) ?
C28 C27 C26 120.3(8) ?
C27 C28 C29 120.0(8) ?
C30 C29 C28 120.1(8) ?
C29 C30 C25 121.1(8) ?

loop_
_geom_bond_atom_site_label_1
_geom_bond_atom_site_label_2
_geom_bond_distance
_geom_bond_publ_flag
Re N2 2.083(5) y
Re N1 2.103(5) y
Re Cl2 2.350(2) y
Re Cl3 2.379(2) y
Re Cl1 2.407(2) y
Re P1 2.463(2) y
P1 C13 1.827(7) ?
P1 C19 1.835(7) ?
P1 C25 1.846(7) ?
N1 C1 1.363(8) ?
N1 C5 1.371(8) y
N2 C6 1.309(8) y
N2 C7 1.430(8) ?
C1 C2 1.376(10) ?
C2 C3 1.377(11) ?
C3 C4 1.351(10) ?
C4 C5 1.402(9) ?
C5 C6 1.408(9) y
C7 C8 1.382(10) ?
C7 C12 1.389(10) ?
C8 C9 1.380(10) ?
C9 C10 1.361(12) ?
C10 C11 1.386(12) ?
C11 C12 1.365(11) ?
C13 C18 1.375(9) ?
C13 C14 1.392(9) ?
C14 C15 1.374(10) ?
C15 C16 1.387(11) ?
C16 C17 1.382(12) ?
C17 C18 1.381(11) ?
C19 C20 1.370(10) ?
C19 C24 1.400(10) ?
C20 C21 1.394(11) ?
C21 C22 1.365(12) ?
C22 C23 1.408(13) ?
C23 C24 1.366(11) ?
C25 C26 1.373(10) ?
C25 C30 1.393(10) ?
C26 C27 1.402(10) ?
C27 C28 1.359(12) ?
C28 C29 1.373(12) ?
C29 C30 1.359(10) ?
